data_4510854
loop_
_publ_author_name
'Fischer, Conrad'
'Bombicz, Petra'
'Seichter, Wilhelm'
'Katzsch, Felix'
'Weber, Edwin'

_publ_section_title
;
 Bridge-Disubstituted Calix[4]arenes in the Rare 1,2-Alternate
 Conformation: Control of the Inclusion Behavior Depending on the Bridge
 Substituents
;
_journal_issue 5
_journal_name_full 'Crystal Growth &amp; Design'
_journal_page_first 2445
_journal_paper_doi 10.1021/cg3000735
_journal_volume 12
_journal_year 2012
_chemical_absolute_configuration syn
_chemical_formula_sum 'C57 H78 N2 O4'
_chemical_formula_weight 855.21
_chemical_name_systematic
;
 ?
;
_space_group_IT_number 4
_symmetry_cell_setting monoclinic
_symmetry_space_group_name_Hall 'P 2yb'
_symmetry_space_group_name_H-M 'P 1 21 1'
_atom_sites_solution_hydrogens geom
_atom_sites_solution_primary direct
_atom_sites_solution_secondary difmap
_audit_creation_method SHELXL-97
_cell_angle_alpha 90.00
_cell_angle_beta 97.3640(10)
_cell_angle_gamma 90.00
_cell_formula_units_Z 2
_cell_length_a 9.5629(2)
_cell_length_b 11.0734(3)
_cell_length_c 23.6751(5)
_cell_measurement_temperature 100(2)
_cell_volume 2486.37(10)
_computing_cell_refinement 'Bruker SMART'
_computing_data_collection 'Bruker SMART'
_computing_data_reduction 'Bruker SAINT'
_computing_molecular_graphics 'Bruker SHELXTL'
_computing_publication_material 'Bruker SHELXTL'
_computing_structure_refinement 'Bruker SHELXTL'
_computing_structure_solution 'Bruker SHELXTL'
_diffrn_ambient_temperature 100(2)
_diffrn_measured_fraction_theta_full 0.998
_diffrn_measured_fraction_theta_max 0.998
_diffrn_measurement_device_type 'CCD area detector'
_diffrn_measurement_method 'phi and omega scans'
_diffrn_radiation_monochromator graphite
_diffrn_radiation_source 'fine-focus sealed tube'
_diffrn_radiation_type MoK\a
_diffrn_radiation_wavelength 0.71073
_diffrn_reflns_av_R_equivalents 0.0274
_diffrn_reflns_av_sigmaI/netI 0.0401
_diffrn_reflns_limit_h_max 11
_diffrn_reflns_limit_h_min -11
_diffrn_reflns_limit_k_max 13
_diffrn_reflns_limit_k_min -13
_diffrn_reflns_limit_l_max 28
_diffrn_reflns_limit_l_min -28
_diffrn_reflns_number 20112
_diffrn_reflns_theta_full 25.00
_diffrn_reflns_theta_max 25.00
_diffrn_reflns_theta_min 2.42
_exptl_absorpt_coefficient_mu 0.070
_exptl_absorpt_correction_T_max 0.9875
_exptl_absorpt_correction_T_min 0.9671
_exptl_absorpt_correction_type multi-scan
_exptl_absorpt_process_details '(SADABS; Sheldrick, 2004)'
_exptl_crystal_colour colourless
_exptl_crystal_density_diffrn 1.142
_exptl_crystal_density_method 'not measured'
_exptl_crystal_description 'hexagonal column'
_exptl_crystal_F_000 932
_exptl_crystal_size_max 0.48
_exptl_crystal_size_mid 0.26
_exptl_crystal_size_min 0.18
_refine_diff_density_max 0.728
_refine_diff_density_min -0.326
_refine_diff_density_rms 0.051
_refine_ls_extinction_method none
_refine_ls_goodness_of_fit_ref 1.057
_refine_ls_hydrogen_treatment constr
_refine_ls_matrix_type full
_refine_ls_number_parameters 575
_refine_ls_number_reflns 8426
_refine_ls_number_restraints 1
_refine_ls_restrained_S_all 1.057
_refine_ls_R_factor_all 0.0754
_refine_ls_R_factor_gt 0.0483
_refine_ls_shift/su_max 0.015
_refine_ls_shift/su_mean 0.001
_refine_ls_structure_factor_coef Fsqd
_refine_ls_weighting_details 'calc w=1/[\s^2^(Fo^2^)+(0.0621P)^2^+1.4450P] where P=(Fo^2^+2Fc^2^)/3'
_refine_ls_weighting_scheme calc
_refine_ls_wR_factor_gt 0.1210
_refine_ls_wR_factor_ref 0.1381
_reflns_number_gt 6248
_reflns_number_total 8426
_reflns_threshold_expression >2\s(I)
_cod_data_source_file 3aNEW.cif
_cod_data_source_block cofi_05_monop
_cod_original_sg_symbol_H-M 'P 2(1)'
_cod_database_code 4510854

loop_
_symmetry_equiv_pos_as_xyz
'x, y, z'
'-x, y+1/2, -z'

loop_
_atom_site_label
_atom_site_type_symbol
_atom_site_fract_x
_atom_site_fract_y
_atom_site_fract_z
_atom_site_U_iso_or_equiv
_atom_site_adp_type
_atom_site_occupancy
_atom_site_symmetry_multiplicity
_atom_site_calc_flag
_atom_site_refinement_flags
O1 O 0.0116(3) 0.4212(3) 0.24011(13) 0.0173(8) Uani 1 1 d .
O2 O 0.2613(3) 0.5729(3) 0.30700(13) 0.0184(8) Uani 1 1 d .
O3 O 0.4885(3) 0.3348(3) 0.26008(12) 0.0202(8) Uani 1 1 d .
O4 O 0.2406(3) 0.1838(3) 0.19319(12) 0.0186(8) Uani 1 1 d .
C1 C -0.0037(5) 0.3161(5) 0.26927(18) 0.0159(8) Uani 1 1 d .
C2 C -0.0368(4) 0.2087(5) 0.23907(19) 0.0159(8) Uani 1 1 d .
C3 C -0.0565(4) 0.1036(5) 0.26893(18) 0.0179(11) Uani 1 1 d .
H3 H -0.0791 0.0310 0.2484 0.022 Uiso 1 1 calc R
C4 C -0.0438(5) 0.1016(5) 0.32841(19) 0.0176(11) Uani 1 1 d .
C5 C -0.0034(4) 0.2070(5) 0.35658(19) 0.0176(12) Uani 1 1 d .
H5 H 0.0097 0.2060 0.3970 0.021 Uiso 1 1 calc R
C6 C 0.0194(4) 0.3151(5) 0.32918(18) 0.0150(11) Uani 1 1 d .
C7 C 0.0678(4) 0.4291(5) 0.36209(19) 0.0162(11) Uani 1 1 d .
H7 H 0.0468 0.4990 0.3357 0.019 Uiso 1 1 calc R
C8 C 0.3169(5) 0.4951(5) 0.34925(17) 0.0171(11) Uani 1 1 d .
C9 C 0.2275(4) 0.4255(5) 0.37902(17) 0.0167(11) Uani 1 1 d .
C10 C 0.2894(4) 0.3505(4) 0.42242(16) 0.0155(10) Uani 1 1 d .
H10 H 0.2299 0.3038 0.4432 0.019 Uiso 1 1 calc R
C11 C 0.4354(5) 0.3411(5) 0.43670(16) 0.0163(11) Uani 1 1 d .
C12 C 0.5201(5) 0.4068(5) 0.40367(17) 0.0197(12) Uani 1 1 d .
H12 H 0.6197 0.3993 0.4116 0.024 Uiso 1 1 calc R
C13 C 0.4637(4) 0.4832(5) 0.35937(17) 0.0160(11) Uani 1 1 d .
C14 C 0.5614(4) 0.5531(5) 0.32537(16) 0.0203(12) Uani 1 1 d .
H14A H 0.5579 0.6390 0.3367 0.024 Uiso 1 1 calc R
H14B H 0.6586 0.5244 0.3375 0.024 Uiso 1 1 calc R
C15 C 0.5012(5) 0.4444(4) 0.23124(19) 0.0155(9) Uani 1 1 d .
C16 C 0.5364(4) 0.5481(5) 0.26149(19) 0.0169(9) Uani 1 1 d .
C17 C 0.5561(4) 0.6548(5) 0.23112(18) 0.0172(11) Uani 1 1 d .
H17 H 0.5794 0.7271 0.2517 0.021 Uiso 1 1 calc R
C18 C 0.5427(4) 0.6576(5) 0.17226(19) 0.0168(11) Uani 1 1 d .
C19 C 0.5021(4) 0.5500(4) 0.1430(2) 0.0163(11) Uani 1 1 d .
H19 H 0.4899 0.5503 0.1025 0.020 Uiso 1 1 calc R
C20 C 0.4794(4) 0.4436(5) 0.17138(19) 0.0165(11) Uani 1 1 d .
C21 C 0.4309(5) 0.3282(5) 0.13793(19) 0.0171(11) Uani 1 1 d .
H21 H 0.4530 0.2581 0.1642 0.020 Uiso 1 1 calc R
C22 C 0.1823(5) 0.2634(4) 0.15099(18) 0.0157(11) Uani 1 1 d .
C23 C 0.2706(4) 0.3306(5) 0.12117(17) 0.0146(10) Uani 1 1 d .
C24 C 0.2084(5) 0.4032(4) 0.07683(16) 0.0182(11) Uani 1 1 d .
H24 H 0.2679 0.4481 0.0553 0.022 Uiso 1 1 calc R
C25 C 0.0628(5) 0.4129(5) 0.06264(18) 0.0192(11) Uani 1 1 d .
C26 C -0.0196(4) 0.3495(5) 0.09624(16) 0.0173(11) Uani 1 1 d .
H26 H -0.1192 0.3575 0.0888 0.021 Uiso 1 1 calc R
C27 C 0.0365(5) 0.2748(5) 0.14022(18) 0.0189(12) Uani 1 1 d .
C28 C -0.0627(5) 0.2048(5) 0.17337(16) 0.0226(12) Uani 1 1 d .
H28A H -0.0602 0.1191 0.1616 0.027 Uiso 1 1 calc R
H28B H -0.1595 0.2346 0.1613 0.027 Uiso 1 1 calc R
C29 C -0.0664(5) -0.0140(5) 0.36266(19) 0.0208(12) Uani 1 1 d .
C30 C -0.1208(5) -0.1192(5) 0.3237(2) 0.0293(13) Uani 1 1 d .
H30A H -0.1380 -0.1896 0.3470 0.044 Uiso 1 1 calc R
H30B H -0.0502 -0.1398 0.2987 0.044 Uiso 1 1 calc R
H30C H -0.2089 -0.0955 0.3005 0.044 Uiso 1 1 calc R
C31 C -0.1772(5) 0.0127(5) 0.40101(17) 0.0280(13) Uani 1 1 d .
H31A H -0.2672 0.0302 0.3777 0.042 Uiso 1 1 calc R
H31B H -0.1480 0.0827 0.4250 0.042 Uiso 1 1 calc R
H31C H -0.1883 -0.0576 0.4252 0.042 Uiso 1 1 calc R
C32 C 0.0723(5) -0.0522(5) 0.3969(2) 0.0265(12) Uani 1 1 d .
H32A H 0.0599 -0.1303 0.4151 0.040 Uiso 1 1 calc R
H32B H 0.1011 0.0086 0.4262 0.040 Uiso 1 1 calc R
H32C H 0.1450 -0.0594 0.3715 0.040 Uiso 1 1 calc R
C33 C -0.1172(5) 0.4875(5) 0.2298(2) 0.0277(13) Uani 1 1 d .
H33A H -0.1878 0.4392 0.2060 0.042 Uiso 1 1 calc R
H33B H -0.1008 0.5630 0.2101 0.042 Uiso 1 1 calc R
H33C H -0.1514 0.5058 0.2661 0.042 Uiso 1 1 calc R
C34 C 0.5008(6) 0.2608(5) 0.48616(18) 0.0247(13) Uani 1 1 d .
C35 C 0.4766(4) 0.1282(4) 0.46970(19) 0.0281(12) Uani 1 1 d .
H35A H 0.5209 0.0766 0.5005 0.042 Uiso 1 1 calc R
H35B H 0.5182 0.1113 0.4348 0.042 Uiso 1 1 calc R
H35C H 0.3751 0.1117 0.4632 0.042 Uiso 1 1 calc R
C36 C 0.4331(5) 0.2898(5) 0.54021(18) 0.0293(13) Uani 1 1 d .
H36A H 0.4410 0.3765 0.5482 0.044 Uiso 1 1 calc R
H36B H 0.4818 0.2446 0.5725 0.044 Uiso 1 1 calc R
H36C H 0.3333 0.2666 0.5344 0.044 Uiso 1 1 calc R
C37 C 0.6618(5) 0.2818(6) 0.5004(2) 0.0381(14) Uani 1 1 d .
H37A H 0.6800 0.3678 0.5078 0.057 Uiso 1 1 calc R
H37B H 0.7093 0.2561 0.4681 0.057 Uiso 1 1 calc R
H37C H 0.6978 0.2348 0.5342 0.057 Uiso 1 1 calc R
C38 C 0.2429(5) 0.6933(5) 0.3275(2) 0.0299(14) Uani 1 1 d .
H38A H 0.1878 0.6904 0.3596 0.045 Uiso 1 1 calc R
H38B H 0.1930 0.7423 0.2968 0.045 Uiso 1 1 calc R
H38C H 0.3354 0.7292 0.3399 0.045 Uiso 1 1 calc R
C39 C 0.5679(5) 0.7711(5) 0.13832(19) 0.0207(12) Uani 1 1 d .
C40 C 0.6230(5) 0.8767(5) 0.1759(2) 0.0282(13) Uani 1 1 d .
H40A H 0.6357 0.9471 0.1520 0.042 Uiso 1 1 calc R
H40B H 0.7136 0.8548 0.1977 0.042 Uiso 1 1 calc R
H40C H 0.5551 0.8962 0.2023 0.042 Uiso 1 1 calc R
C41 C 0.6743(5) 0.7441(5) 0.09534(19) 0.0302(14) Uani 1 1 d .
H41A H 0.6364 0.6804 0.0690 0.045 Uiso 1 1 calc R
H41B H 0.7642 0.7175 0.1162 0.045 Uiso 1 1 calc R
H41C H 0.6894 0.8175 0.0738 0.045 Uiso 1 1 calc R
C42 C 0.4273(5) 0.8077(5) 0.1022(2) 0.0297(13) Uani 1 1 d .
H42A H 0.3891 0.7385 0.0795 0.045 Uiso 1 1 calc R
H42B H 0.4446 0.8744 0.0768 0.045 Uiso 1 1 calc R
H42C H 0.3595 0.8334 0.1275 0.045 Uiso 1 1 calc R
C43 C 0.6184(5) 0.2691(6) 0.2708(2) 0.0343(15) Uani 1 1 d .
H43A H 0.6571 0.2566 0.2348 0.051 Uiso 1 1 calc R
H43B H 0.6010 0.1906 0.2877 0.051 Uiso 1 1 calc R
H43C H 0.6859 0.3151 0.2970 0.051 Uiso 1 1 calc R
C44 C 0.0013(5) 0.4954(5) 0.01352(19) 0.0208(12) Uani 1 1 d .
C45 C 0.0171(8) 0.6242(5) 0.0298(2) 0.075(2) Uani 1 1 d .
H45A H -0.0372 0.6409 0.0614 0.113 Uiso 1 1 calc R
H45B H -0.0180 0.6750 -0.0029 0.113 Uiso 1 1 calc R
H45C H 0.1169 0.6422 0.0417 0.113 Uiso 1 1 calc R
C46 C 0.0658(7) 0.4691(7) -0.0394(2) 0.062(2) Uani 1 1 d .
H46A H 0.0336 0.5291 -0.0686 0.094 Uiso 1 1 calc R
H46B H 0.0373 0.3883 -0.0533 0.094 Uiso 1 1 calc R
H46C H 0.1687 0.4726 -0.0310 0.094 Uiso 1 1 calc R
C47 C -0.1590(5) 0.4746(7) -0.0013(2) 0.0488(18) Uani 1 1 d .
H47A H -0.2071 0.4981 0.0312 0.073 Uiso 1 1 calc R
H47B H -0.1769 0.3890 -0.0099 0.073 Uiso 1 1 calc R
H47C H -0.1947 0.5234 -0.0346 0.073 Uiso 1 1 calc R
C48 C 0.2562(6) 0.0642(5) 0.1722(2) 0.0314(14) Uani 1 1 d .
H48A H 0.1665 0.0373 0.1513 0.047 Uiso 1 1 calc R
H48B H 0.2836 0.0094 0.2042 0.047 Uiso 1 1 calc R
H48C H 0.3291 0.0638 0.1466 0.047 Uiso 1 1 calc R
C49 C -0.0132(5) 0.4489(5) 0.4125(2) 0.0272(9) Uani 1 1 d .
H49A H -0.1154 0.4424 0.3993 0.033 Uiso 1 1 calc R
H49B H 0.0118 0.3839 0.4407 0.033 Uiso 1 1 calc R
C50 C 0.0149(5) 0.5662(5) 0.44053(18) 0.0272(9) Uani 1 1 d .
H50 H 0.1110 0.5888 0.4498 0.033 Uiso 1 1 calc R
C51 C -0.0781(5) 0.6411(4) 0.45375(16) 0.0462(10) Uani 1 1 d .
H51A H -0.1755 0.6225 0.4454 0.055 Uiso 1 1 calc R
H51B H -0.0495 0.7152 0.4719 0.055 Uiso 1 1 calc R
C52 C 0.5153(5) 0.3099(5) 0.08574(18) 0.0189(9) Uani 1 1 d .
H52A H 0.4869 0.3733 0.0571 0.023 Uiso 1 1 calc R
H52B H 0.6172 0.3204 0.0988 0.023 Uiso 1 1 calc R
C53 C 0.4919(6) 0.1847(6) 0.0571(2) 0.0405(14) Uani 1 1 d .
H53A H 0.4940 0.1222 0.0865 0.061 Uiso 1 1 calc R
H53B H 0.5667 0.1692 0.0333 0.061 Uiso 1 1 calc R
H53C H 0.4001 0.1835 0.0333 0.061 Uiso 1 1 calc R
N1H N 0.0240(5) 0.8249(5) 0.18454(18) 0.0389(12) Uani 1 1 d .
C1H C 0.0905(5) 0.7352(6) 0.1827(2) 0.0272(13) Uani 1 1 d .
C2H C 0.1724(5) 0.6305(5) 0.17834(19) 0.0271(12) Uani 1 1 d .
H4G1 H 0.2437 0.6465 0.1530 0.041 Uiso 1 1 calc R
H4G2 H 0.1113 0.5642 0.1628 0.041 Uiso 1 1 calc R
H4G3 H 0.2191 0.6081 0.2162 0.041 Uiso 1 1 calc R
N1G N 0.4772(4) -0.0648(5) 0.3158(2) 0.0382(13) Uani 1 1 d .
C1G C 0.4107(5) 0.0170(5) 0.31943(19) 0.0224(12) Uani 1 1 d .
C2G C 0.3250(5) 0.1291(5) 0.3218(2) 0.0317(14) Uani 1 1 d .
H2G1 H 0.3228 0.1523 0.3616 0.047 Uiso 1 1 calc R
H2G2 H 0.2287 0.1143 0.3035 0.047 Uiso 1 1 calc R
H2G3 H 0.3673 0.1944 0.3017 0.047 Uiso 1 1 calc R

loop_
_atom_site_aniso_label
_atom_site_aniso_U_11
_atom_site_aniso_U_22
_atom_site_aniso_U_33
_atom_site_aniso_U_23
_atom_site_aniso_U_13
_atom_site_aniso_U_12
O1 0.0158(16) 0.018(2) 0.0179(16) 0.0016(18) 0.0016(13) -0.0074(16)
O2 0.0190(17) 0.019(2) 0.0164(16) 0.0040(18) -0.0025(14) -0.0003(15)
O3 0.0181(17) 0.024(2) 0.0183(15) 0.0075(19) 0.0024(13) 0.0041(17)
O4 0.0223(18) 0.018(2) 0.0144(16) 0.0027(17) -0.0014(14) -0.0010(15)
C1 0.0102(16) 0.024(2) 0.0131(17) -0.0036(16) -0.0010(13) -0.0003(15)
C2 0.0102(16) 0.024(2) 0.0131(17) -0.0036(16) -0.0010(13) -0.0003(15)
C3 0.015(2) 0.018(3) 0.021(2) -0.012(2) 0.0052(19) -0.002(2)
C4 0.016(2) 0.019(3) 0.019(2) 0.008(2) 0.0027(19) -0.002(2)
C5 0.018(3) 0.026(3) 0.009(2) 0.005(2) 0.001(2) 0.007(2)
C6 0.012(2) 0.020(3) 0.013(2) -0.005(2) 0.0009(18) 0.001(2)
C7 0.015(2) 0.017(3) 0.016(2) -0.002(2) 0.0008(19) 0.004(2)
C8 0.026(3) 0.019(3) 0.007(2) -0.004(2) 0.0008(19) -0.004(2)
C9 0.019(2) 0.017(3) 0.014(2) -0.004(2) 0.0011(19) 0.002(2)
C10 0.018(2) 0.013(3) 0.016(2) -0.003(2) 0.0064(18) -0.004(2)
C11 0.024(2) 0.012(3) 0.012(2) -0.002(2) -0.0023(19) 0.005(2)
C12 0.020(2) 0.022(3) 0.015(2) -0.001(2) -0.003(2) 0.005(2)
C13 0.022(2) 0.018(3) 0.007(2) -0.005(2) 0.0011(19) 0.003(2)
C14 0.012(2) 0.032(3) 0.017(2) 0.004(3) 0.0020(18) -0.001(2)
C15 0.0128(19) 0.012(2) 0.022(2) 0.0094(19) 0.0051(16) -0.0007(17)
C16 0.0103(19) 0.022(3) 0.019(2) 0.0026(19) 0.0044(16) 0.0002(17)
C17 0.013(2) 0.018(3) 0.019(2) 0.006(2) -0.0022(18) -0.001(2)
C18 0.009(2) 0.020(3) 0.020(2) -0.006(2) -0.0005(18) 0.005(2)
C19 0.013(2) 0.019(3) 0.017(2) -0.005(2) 0.000(2) -0.004(2)
C20 0.009(2) 0.018(3) 0.022(3) 0.002(3) 0.0016(19) 0.000(2)
C21 0.020(3) 0.015(3) 0.016(2) 0.003(3) 0.002(2) -0.002(2)
C22 0.017(2) 0.014(3) 0.015(2) 0.001(2) -0.0026(19) 0.006(2)
C23 0.020(2) 0.012(3) 0.011(2) -0.004(2) 0.0016(18) -0.002(2)
C24 0.028(3) 0.015(3) 0.011(2) 0.002(2) 0.0021(19) 0.000(2)
C25 0.024(3) 0.017(3) 0.016(2) -0.006(2) 0.002(2) -0.002(2)
C26 0.012(2) 0.023(3) 0.016(2) -0.007(2) -0.0009(19) 0.000(2)
C27 0.018(2) 0.022(3) 0.017(2) -0.004(2) 0.002(2) -0.008(2)
C28 0.025(3) 0.030(3) 0.012(2) -0.003(2) -0.0021(19) -0.010(2)
C29 0.026(3) 0.021(3) 0.017(2) 0.003(2) 0.006(2) -0.007(2)
C30 0.038(3) 0.024(3) 0.025(3) 0.012(3) 0.002(2) -0.005(3)
C31 0.041(3) 0.026(3) 0.017(2) -0.002(2) 0.000(2) -0.013(3)
C32 0.036(3) 0.015(3) 0.027(3) 0.010(3) -0.003(2) -0.002(2)
C33 0.024(3) 0.023(3) 0.035(3) 0.010(3) 0.002(2) -0.007(2)
C34 0.040(3) 0.021(3) 0.011(3) 0.000(2) -0.004(2) 0.010(3)
C35 0.0193(19) 0.029(3) 0.034(3) 0.009(2) -0.0039(17) -0.0147(18)
C36 0.029(3) 0.037(3) 0.020(2) 0.010(2) 0.001(2) -0.004(2)
C37 0.031(3) 0.044(4) 0.038(3) -0.003(3) 0.001(2) 0.011(3)
C38 0.035(3) 0.016(3) 0.035(3) 0.001(3) -0.008(3) 0.001(2)
C39 0.023(3) 0.018(3) 0.019(2) 0.001(3) -0.005(2) 0.002(2)
C40 0.035(3) 0.020(3) 0.028(3) -0.006(3) -0.005(2) -0.006(3)
C41 0.026(3) 0.035(4) 0.034(3) 0.014(3) 0.016(2) 0.001(2)
C42 0.025(3) 0.029(4) 0.033(3) 0.002(3) -0.005(2) 0.002(3)
C43 0.021(3) 0.035(4) 0.046(3) 0.022(3) -0.002(2) 0.006(3)
C44 0.017(2) 0.022(3) 0.023(3) 0.005(3) 0.001(2) 0.002(2)
C45 0.161(6) 0.036(4) 0.023(3) -0.004(3) -0.009(3) 0.059(4)
C46 0.085(5) 0.075(5) 0.028(3) 0.008(4) 0.012(3) 0.050(4)
C47 0.041(3) 0.057(5) 0.043(3) 0.031(3) -0.016(3) -0.003(3)
C48 0.052(4) 0.016(3) 0.023(3) 0.005(3) -0.006(3) 0.001(3)
C49 0.0275(18) 0.032(2) 0.026(2) -0.0096(18) 0.0166(16) -0.0021(17)
C50 0.0275(18) 0.032(2) 0.026(2) -0.0096(18) 0.0166(16) -0.0021(17)
C51 0.062(3) 0.032(2) 0.047(2) -0.0078(19) 0.017(2) 0.004(2)
C52 0.0170(19) 0.018(2) 0.020(2) 0.0041(18) -0.0023(15) 0.0011(16)
C53 0.058(3) 0.037(3) 0.027(3) -0.008(2) 0.006(2) -0.014(3)
N1H 0.051(3) 0.029(3) 0.036(3) -0.002(3) 0.002(2) 0.007(3)
C1H 0.022(3) 0.034(4) 0.025(3) 0.006(3) 0.002(2) -0.009(3)
C2H 0.036(3) 0.022(3) 0.023(3) 0.009(3) -0.001(2) -0.007(3)
N1G 0.028(3) 0.042(4) 0.046(3) -0.003(3) 0.007(2) -0.003(3)
C1G 0.027(3) 0.025(3) 0.016(2) -0.002(2) 0.001(2) -0.002(3)
C2G 0.023(3) 0.046(4) 0.027(3) 0.000(3) 0.007(2) 0.013(3)

loop_
_atom_type_symbol
_atom_type_description
_atom_type_scat_dispersion_real
_atom_type_scat_dispersion_imag
_atom_type_scat_source
C C 0.0033 0.0016 'International Tables Vol C Tables 4.2.6.8 and 6.1.1.4'
H H 0.0000 0.0000 'International Tables Vol C Tables 4.2.6.8 and 6.1.1.4'
O O 0.0106 0.0060 'International Tables Vol C Tables 4.2.6.8 and 6.1.1.4'
N N 0.0061 0.0033 'International Tables Vol C Tables 4.2.6.8 and 6.1.1.4'

loop_
_geom_angle_atom_site_label_1
_geom_angle_atom_site_label_2
_geom_angle_atom_site_label_3
_geom_angle
C1 O1 C33 112.2(3)
C8 O2 C38 112.9(4)
C15 O3 C43 113.4(4)
C22 O4 C48 112.7(3)
O1 C1 C2 119.7(4)
O1 C1 C6 120.1(4)
C2 C1 C6 120.2(5)
C3 C2 C1 119.2(4)
C3 C2 C28 118.4(5)
C1 C2 C28 122.3(5)
C2 C3 C4 121.8(5)
C2 C3 H3 119.1
C4 C3 H3 119.1
C5 C4 C3 117.2(4)
C5 C4 C29 119.9(4)
C3 C4 C29 122.8(5)
C4 C5 C6 123.7(4)
C4 C5 H5 118.2
C6 C5 H5 118.2
C5 C6 C1 117.6(4)
C5 C6 C7 122.0(4)
C1 C6 C7 120.4(4)
C49 C7 C6 111.7(4)
C49 C7 C9 113.0(4)
C6 C7 C9 109.9(4)
C49 C7 H7 107.3
C6 C7 H7 107.3
C9 C7 H7 107.3
O2 C8 C13 118.0(4)
O2 C8 C9 120.3(4)
C13 C8 C9 121.5(4)
C10 C9 C8 117.9(4)
C10 C9 C7 121.6(4)
C8 C9 C7 120.4(4)
C9 C10 C11 122.6(4)
C9 C10 H10 118.7
C11 C10 H10 118.7
C10 C11 C12 117.3(4)
C10 C11 C34 121.5(4)
C12 C11 C34 121.2(4)
C11 C12 C13 122.5(4)
C11 C12 H12 118.8
C13 C12 H12 118.8
C8 C13 C12 117.8(4)
C8 C13 C14 122.1(4)
C12 C13 C14 120.0(4)
C16 C14 C13 119.0(4)
C16 C14 H14A 107.6
C13 C14 H14A 107.6
C16 C14 H14B 107.6
C13 C14 H14B 107.6
H14A C14 H14B 107.0
C16 C15 C20 121.8(4)
C16 C15 O3 120.0(4)
C20 C15 O3 118.3(4)
C15 C16 C17 118.4(4)
C15 C16 C14 123.6(5)
C17 C16 C14 117.9(5)
C18 C17 C16 122.2(5)
C18 C17 H17 118.9
C16 C17 H17 118.9
C17 C18 C19 117.5(5)
C17 C18 C39 123.3(5)
C19 C18 C39 119.3(4)
C20 C19 C18 122.0(4)
C20 C19 H19 119.0
C18 C19 H19 119.0
C19 C20 C15 118.1(5)
C19 C20 C21 120.6(4)
C15 C20 C21 121.2(4)
C23 C21 C20 110.1(4)
C23 C21 C52 113.3(4)
C20 C21 C52 111.0(4)
C23 C21 H21 107.4
C20 C21 H21 107.4
C52 C21 H21 107.4
C23 C22 C27 121.3(4)
C23 C22 O4 119.4(4)
C27 C22 O4 119.2(4)
C22 C23 C24 117.7(4)
C22 C23 C21 120.9(4)
C24 C23 C21 121.3(4)
C25 C24 C23 122.8(4)
C25 C24 H24 118.6
C23 C24 H24 118.6
C26 C25 C24 116.6(4)
C26 C25 C44 123.1(4)
C24 C25 C44 120.2(4)
C25 C26 C27 122.8(4)
C25 C26 H26 118.6
C27 C26 H26 118.6
C26 C27 C22 118.4(4)
C26 C27 C28 119.1(4)
C22 C27 C28 122.5(4)
C27 C28 C2 118.4(4)
C27 C28 H28A 107.7
C2 C28 H28A 107.7
C27 C28 H28B 107.7
C2 C28 H28B 107.7
H28A C28 H28B 107.1
C31 C29 C32 111.4(4)
C31 C29 C30 107.5(4)
C32 C29 C30 108.3(4)
C31 C29 C4 108.0(4)
C32 C29 C4 109.8(4)
C30 C29 C4 111.9(3)
C29 C30 H30A 109.5
C29 C30 H30B 109.5
H30A C30 H30B 109.5
C29 C30 H30C 109.5
H30A C30 H30C 109.5
H30B C30 H30C 109.5
C29 C31 H31A 109.5
C29 C31 H31B 109.5
H31A C31 H31B 109.5
C29 C31 H31C 109.5
H31A C31 H31C 109.5
H31B C31 H31C 109.5
C29 C32 H32A 109.5
C29 C32 H32B 109.5
H32A C32 H32B 109.5
C29 C32 H32C 109.5
H32A C32 H32C 109.5
H32B C32 H32C 109.5
O1 C33 H33A 109.5
O1 C33 H33B 109.5
H33A C33 H33B 109.5
O1 C33 H33C 109.5
H33A C33 H33C 109.5
H33B C33 H33C 109.5
C35 C34 C11 109.1(4)
C35 C34 C36 110.2(4)
C11 C34 C36 109.8(4)
C35 C34 C37 108.2(4)
C11 C34 C37 112.0(4)
C36 C34 C37 107.4(4)
C34 C35 H35A 109.5
C34 C35 H35B 109.5
H35A C35 H35B 109.5
C34 C35 H35C 109.5
H35A C35 H35C 109.5
H35B C35 H35C 109.5
C34 C36 H36A 109.5
C34 C36 H36B 109.5
H36A C36 H36B 109.5
C34 C36 H36C 109.5
H36A C36 H36C 109.5
H36B C36 H36C 109.5
C34 C37 H37A 109.5
C34 C37 H37B 109.5
H37A C37 H37B 109.5
C34 C37 H37C 109.5
H37A C37 H37C 109.5
H37B C37 H37C 109.5
O2 C38 H38A 109.5
O2 C38 H38B 109.5
H38A C38 H38B 109.5
O2 C38 H38C 109.5
H38A C38 H38C 109.5
H38B C38 H38C 109.5
C40 C39 C18 113.0(4)
C40 C39 C42 109.4(4)
C18 C39 C42 108.8(4)
C40 C39 C41 108.8(4)
C18 C39 C41 110.3(4)
C42 C39 C41 106.4(4)
C39 C40 H40A 109.5
C39 C40 H40B 109.5
H40A C40 H40B 109.5
C39 C40 H40C 109.5
H40A C40 H40C 109.5
H40B C40 H40C 109.5
C39 C41 H41A 109.5
C39 C41 H41B 109.5
H41A C41 H41B 109.5
C39 C41 H41C 109.5
H41A C41 H41C 109.5
H41B C41 H41C 109.5
C39 C42 H42A 109.5
C39 C42 H42B 109.5
H42A C42 H42B 109.5
C39 C42 H42C 109.5
H42A C42 H42C 109.5
H42B C42 H42C 109.5
O3 C43 H43A 109.5
O3 C43 H43B 109.5
H43A C43 H43B 109.5
O3 C43 H43C 109.5
H43A C43 H43C 109.5
H43B C43 H43C 109.5
C45 C44 C46 111.5(5)
C45 C44 C25 111.1(4)
C46 C44 C25 111.1(4)
C45 C44 C47 105.6(5)
C46 C44 C47 106.5(4)
C25 C44 C47 110.9(4)
C44 C45 H45A 109.5
C44 C45 H45B 109.5
H45A C45 H45B 109.5
C44 C45 H45C 109.5
H45A C45 H45C 109.5
H45B C45 H45C 109.5
C44 C46 H46A 109.5
C44 C46 H46B 109.5
H46A C46 H46B 109.5
C44 C46 H46C 109.5
H46A C46 H46C 109.5
H46B C46 H46C 109.5
C44 C47 H47A 109.5
C44 C47 H47B 109.5
H47A C47 H47B 109.5
C44 C47 H47C 109.5
H47A C47 H47C 109.5
H47B C47 H47C 109.5
O4 C48 H48A 109.5
O4 C48 H48B 109.5
H48A C48 H48B 109.5
O4 C48 H48C 109.5
H48A C48 H48C 109.5
H48B C48 H48C 109.5
C50 C49 C7 113.6(4)
C50 C49 H49A 108.8
C7 C49 H49A 108.8
C50 C49 H49B 108.8
C7 C49 H49B 108.8
H49A C49 H49B 107.7
C51 C50 C49 126.2(5)
C51 C50 H50 116.9
C49 C50 H50 116.9
C50 C51 H51A 120.0
C50 C51 H51B 120.0
H51A C51 H51B 120.0
C53 C52 C21 113.6(4)
C53 C52 H52A 108.9
C21 C52 H52A 108.9
C53 C52 H52B 108.9
C21 C52 H52B 108.9
H52A C52 H52B 107.7
C52 C53 H53A 109.5
C52 C53 H53B 109.5
H53A C53 H53B 109.5
C52 C53 H53C 109.5
H53A C53 H53C 109.5
H53B C53 H53C 109.5
N1H C1H C2H 177.4(6)
C1H C2H H4G1 109.5
C1H C2H H4G2 109.5
H4G1 C2H H4G2 109.5
C1H C2H H4G3 109.5
H4G1 C2H H4G3 109.5
H4G2 C2H H4G3 109.5
N1G C1G C2G 177.1(6)
C1G C2G H2G1 109.5
C1G C2G H2G2 109.5
H2G1 C2G H2G2 109.5
C1G C2G H2G3 109.5
H2G1 C2G H2G3 109.5
H2G2 C2G H2G3 109.5

loop_
_geom_bond_atom_site_label_1
_geom_bond_atom_site_label_2
_geom_bond_distance
O1 C1 1.370(6)
O1 C33 1.428(6)
O2 C8 1.374(5)
O2 C38 1.437(6)
O3 C15 1.406(6)
O3 C43 1.434(6)
O4 C22 1.393(5)
O4 C48 1.430(6)
C1 C2 1.403(7)
C1 C6 1.407(6)
C2 C3 1.387(7)
C2 C28 1.544(5)
C3 C4 1.398(6)
C3 H3 0.9500
C4 C5 1.375(7)
C4 C29 1.545(6)
C5 C6 1.392(7)
C5 H5 0.9500
C6 C7 1.524(7)
C7 C49 1.519(6)
C7 C9 1.529(6)
C7 H7 1.0000
C8 C13 1.400(6)
C8 C9 1.406(6)
C9 C10 1.393(6)
C10 C11 1.398(6)
C10 H10 0.9500
C11 C12 1.399(6)
C11 C34 1.538(6)
C12 C13 1.401(6)
C12 H12 0.9500
C13 C14 1.521(6)
C14 C16 1.502(6)
C14 H14A 0.9900
C14 H14B 0.9900
C15 C16 1.371(7)
C15 C20 1.406(6)
C16 C17 1.408(7)
C17 C18 1.383(6)
C17 H17 0.9500
C18 C19 1.408(7)
C18 C39 1.527(7)
C19 C20 1.387(7)
C19 H19 0.9500
C20 C21 1.543(7)
C21 C23 1.534(6)
C21 C52 1.574(6)
C21 H21 1.0000
C22 C23 1.385(6)
C22 C27 1.390(6)
C23 C24 1.394(6)
C24 C25 1.394(6)
C24 H24 0.9500
C25 C26 1.382(6)
C25 C44 1.535(7)
C26 C27 1.384(6)
C26 H26 0.9500
C27 C28 1.519(6)
C28 H28A 0.9900
C28 H28B 0.9900
C29 C31 1.510(6)
C29 C32 1.523(7)
C29 C30 1.535(7)
C30 H30A 0.9800
C30 H30B 0.9800
C30 H30C 0.9800
C31 H31A 0.9800
C31 H31B 0.9800
C31 H31C 0.9800
C32 H32A 0.9800
C32 H32B 0.9800
C32 H32C 0.9800
C33 H33A 0.9800
C33 H33B 0.9800
C33 H33C 0.9800
C34 C35 1.529(7)
C34 C36 1.540(6)
C34 C37 1.551(7)
C35 H35A 0.9800
C35 H35B 0.9800
C35 H35C 0.9800
C36 H36A 0.9800
C36 H36B 0.9800
C36 H36C 0.9800
C37 H37A 0.9800
C37 H37B 0.9800
C37 H37C 0.9800
C38 H38A 0.9800
C38 H38B 0.9800
C38 H38C 0.9800
C39 C40 1.523(6)
C39 C42 1.552(6)
C39 C41 1.558(6)
C40 H40A 0.9800
C40 H40B 0.9800
C40 H40C 0.9800
C41 H41A 0.9800
C41 H41B 0.9800
C41 H41C 0.9800
C42 H42A 0.9800
C42 H42B 0.9800
C42 H42C 0.9800
C43 H43A 0.9800
C43 H43B 0.9800
C43 H43C 0.9800
C44 C45 1.481(8)
C44 C46 1.494(7)
C44 C47 1.545(7)
C45 H45A 0.9800
C45 H45B 0.9800
C45 H45C 0.9800
C46 H46A 0.9800
C46 H46B 0.9800
C46 H46C 0.9800
C47 H47A 0.9800
C47 H47B 0.9800
C47 H47C 0.9800
C48 H48A 0.9800
C48 H48B 0.9800
C48 H48C 0.9800
C49 C50 1.468(7)
C49 H49A 0.9900
C49 H49B 0.9900
C50 C51 1.285(6)
C50 H50 0.9500
C51 H51A 0.9500
C51 H51B 0.9500
C52 C53 1.547(7)
C52 H52A 0.9900
C52 H52B 0.9900
C53 H53A 0.9800
C53 H53B 0.9800
C53 H53C 0.9800
N1H C1H 1.183(7)
C1H C2H 1.410(8)
C2H H4G1 0.9800
C2H H4G2 0.9800
C2H H4G3 0.9800
N1G C1G 1.116(7)
C1G C2G 1.493(7)
C2G H2G1 0.9800
C2G H2G2 0.9800
C2G H2G3 0.9800

loop_
_geom_hbond_atom_site_label_D
_geom_hbond_atom_site_label_H
_geom_hbond_atom_site_label_A
_geom_hbond_distance_DH
_geom_hbond_distance_HA
_geom_hbond_distance_DA
_geom_hbond_angle_DHA
_geom_hbond_site_symmetry_A
C4G H4G3 O2 0.98 2.18 3.117(6) 160.7 .
C2G H2G3 O3 0.98 2.24 3.215(6) 171.5 .
C2G H2G2 CT01 0.98 2.59 3.398(6) 140.0 .
C4G H4G2 CT04 0.98 2.83 3.634(16) 140.1 .
C38 H38C N1G 0.98 2.74 3.523(8) 137.1 1_565

loop_
_geom_torsion_atom_site_label_1
_geom_torsion_atom_site_label_2
_geom_torsion_atom_site_label_3
_geom_torsion_atom_site_label_4
_geom_torsion
C33 O1 C1 C2 92.0(5)
C33 O1 C1 C6 -90.6(5)
O1 C1 C2 C3 -178.0(4)
C6 C1 C2 C3 4.6(6)
O1 C1 C2 C28 -2.4(6)
C6 C1 C2 C28 -179.8(4)
C1 C2 C3 C4 -0.2(6)
C28 C2 C3 C4 -175.9(4)
C2 C3 C4 C5 -3.5(6)
C2 C3 C4 C29 179.5(4)
C3 C4 C5 C6 2.8(7)
C29 C4 C5 C6 179.9(4)
C4 C5 C6 C1 1.6(7)
C4 C5 C6 C7 -178.4(4)
O1 C1 C6 C5 177.4(4)
C2 C1 C6 C5 -5.3(6)
O1 C1 C6 C7 -2.7(6)
C2 C1 C6 C7 174.7(4)
C5 C6 C7 C49 -44.4(6)
C1 C6 C7 C49 135.7(5)
C5 C6 C7 C9 81.8(5)
C1 C6 C7 C9 -98.1(5)
C38 O2 C8 C13 -90.8(5)
C38 O2 C8 C9 92.5(5)
O2 C8 C9 C10 -178.4(4)
C13 C8 C9 C10 5.1(7)
O2 C8 C9 C7 4.1(7)
C13 C8 C9 C7 -172.5(4)
C49 C7 C9 C10 51.6(6)
C6 C7 C9 C10 -73.9(5)
C49 C7 C9 C8 -131.0(5)
C6 C7 C9 C8 103.6(5)
C8 C9 C10 C11 -0.8(7)
C7 C9 C10 C11 176.7(4)
C9 C10 C11 C12 -2.8(7)
C9 C10 C11 C34 177.9(4)
C10 C11 C12 C13 2.5(7)
C34 C11 C12 C13 -178.2(4)
O2 C8 C13 C12 178.0(4)
C9 C8 C13 C12 -5.3(7)
O2 C8 C13 C14 0.1(7)
C9 C8 C13 C14 176.8(4)
C11 C12 C13 C8 1.5(7)
C11 C12 C13 C14 179.4(5)
C8 C13 C14 C16 -52.3(7)
C12 C13 C14 C16 129.9(5)
C43 O3 C15 C16 -89.0(5)
C43 O3 C15 C20 90.0(5)
C20 C15 C16 C17 -2.5(6)
O3 C15 C16 C17 176.4(4)
C20 C15 C16 C14 -179.7(4)
O3 C15 C16 C14 -0.8(6)
C13 C14 C16 C15 -41.6(7)
C13 C14 C16 C17 141.2(4)
C15 C16 C17 C18 -0.7(6)
C14 C16 C17 C18 176.6(4)
C16 C17 C18 C19 2.7(6)
C16 C17 C18 C39 -178.1(4)
C17 C18 C19 C20 -1.6(6)
C39 C18 C19 C20 179.2(4)
C18 C19 C20 C15 -1.4(7)
C18 C19 C20 C21 178.2(4)
C16 C15 C20 C19 3.6(7)
O3 C15 C20 C19 -175.4(4)
C16 C15 C20 C21 -176.1(4)
O3 C15 C20 C21 4.9(6)
C19 C20 C21 C23 -82.8(5)
C15 C20 C21 C23 96.9(5)
C19 C20 C21 C52 43.5(6)
C15 C20 C21 C52 -136.8(4)
C48 O4 C22 C23 -92.4(6)
C48 O4 C22 C27 88.5(5)
C27 C22 C23 C24 -4.9(7)
O4 C22 C23 C24 175.9(4)
C27 C22 C23 C21 172.9(4)
O4 C22 C23 C21 -6.2(7)
C20 C21 C23 C22 -102.2(5)
C52 C21 C23 C22 132.8(5)
C20 C21 C23 C24 75.6(5)
C52 C21 C23 C24 -49.4(6)
C22 C23 C24 C25 1.7(7)
C21 C23 C24 C25 -176.1(4)
C23 C24 C25 C26 2.2(7)
C23 C24 C25 C44 179.6(4)
C24 C25 C26 C27 -3.1(7)
C44 C25 C26 C27 179.6(4)
C25 C26 C27 C22 0.1(7)
C25 C26 C27 C28 -177.6(5)
C23 C22 C27 C26 4.1(7)
O4 C22 C27 C26 -176.8(4)
C23 C22 C27 C28 -178.3(5)
O4 C22 C27 C28 0.9(7)
C26 C27 C28 C2 -131.2(5)
C22 C27 C28 C2 51.1(7)
C3 C2 C28 C27 -140.8(5)
C1 C2 C28 C27 43.6(7)
C5 C4 C29 C31 58.0(6)
C3 C4 C29 C31 -125.0(4)
C5 C4 C29 C32 -63.6(6)
C3 C4 C29 C32 113.4(5)
C5 C4 C29 C30 176.1(4)
C3 C4 C29 C30 -6.9(6)
C10 C11 C34 C35 70.0(6)
C12 C11 C34 C35 -109.2(5)
C10 C11 C34 C36 -50.9(6)
C12 C11 C34 C36 129.8(5)
C10 C11 C34 C37 -170.2(4)
C12 C11 C34 C37 10.6(6)
C17 C18 C39 C40 5.7(6)
C19 C18 C39 C40 -175.1(4)
C17 C18 C39 C42 -116.0(5)
C19 C18 C39 C42 63.2(5)
C17 C18 C39 C41 127.7(4)
C19 C18 C39 C41 -53.1(6)
C26 C25 C44 C45 104.1(6)
C24 C25 C44 C45 -73.1(6)
C26 C25 C44 C46 -131.2(6)
C24 C25 C44 C46 51.6(7)
C26 C25 C44 C47 -12.9(7)
C24 C25 C44 C47 169.9(5)
C6 C7 C49 C50 -171.6(4)
C9 C7 C49 C50 63.9(6)
C7 C49 C50 C51 131.1(5)
C23 C21 C52 C53 -66.1(5)
C20 C21 C52 C53 169.3(4)
